data_7035428
loop_
_publ_author_name
'Musina, Elvira I.'
'Fesenko, Tatiana I.'
'Strelnik, Igor D.'
'Polyancev, Fedor M.'
'Latypov, Shamil K.'
'L\"onnecke, Peter'
'Hey-Hawkins, Evamarie'
'Karasik, Andrey A.'
'Sinyashin, Oleg G.'

_publ_section_title
;
 Synthesis and unique reversible splitting of 14-membered cyclic
 aminomethylphosphines on to 7-membered heterocycles.
;
_journal_issue 30
_journal_name_full 'Dalton transactions (Cambridge, England : 2003)'
_journal_page_first 13565
_journal_page_last 13572
_journal_paper_doi 10.1039/c5dt01910a
_journal_volume 44
_journal_year 2015
_chemical_formula_sum 'C38 H50 N2 P4'
_chemical_formula_weight 658.68
_space_group_IT_number 15
_symmetry_cell_setting monoclinic
_symmetry_Int_Tables_number 15
_symmetry_space_group_name_Hall '-C 2yc'
_symmetry_space_group_name_H-M 'C 1 2/c 1'
_atom_sites_solution_hydrogens difmap
_audit_creation_date 2015-04-16T15:43:50-00:00
_audit_creation_method 'WinGX routine CIF_UPDATE'
_audit_update_record
;
2015-04-16 deposited with the CCDC.
2015-06-16 downloaded from the CCDC.
;
_cell_angle_alpha 90
_cell_angle_beta 106.726(2)
_cell_angle_gamma 90
_cell_formula_units_Z 4
_cell_length_a 21.2485(4)
_cell_length_b 8.13730(10)
_cell_length_c 21.7857(4)
_cell_measurement_reflns_used 10019
_cell_measurement_temperature 130(2)
_cell_measurement_theta_max 32.2838
_cell_measurement_theta_min 2.9217
_cell_volume 3607.50(11)
_computing_cell_refinement
;
        CrysAlisPro, Oxford Diffraction Ltd.,
        Version 1.171.33.52 (release 06-11-2009 CrysAlis171 .NET)
        (compiled Nov  6 2009,16:24:50)
;
_computing_data_collection
;
        CrysAlisPro, Oxford Diffraction Ltd.,
        Version 1.171.33.52 (release 06-11-2009 CrysAlis171 .NET)
        (compiled Nov  6 2009,16:24:50)
;
_computing_data_reduction
;
        CrysAlisPro, Oxford Diffraction Ltd.,
        Version 1.171.33.52 (release 06-11-2009 CrysAlis171 .NET)
        (compiled Nov  6 2009,16:24:50)
;
_computing_molecular_graphics
;
 ORTEP3 for Windows
 L. J. Farrugia, J. Appl. Crystallogr. 1997, 30, 565.
;
_computing_publication_material
;
 WINGX
 L.J. Farrugia,
 J. Appl. Cryst., 1999, 32, 837-838.
;
_computing_structure_refinement 'SHELXL-2014/7 (Sheldrick, 2014)'
_computing_structure_solution
;
 SIR92
 A. Altomare, G. Cascarano, C. Giacovazzo and A. Guagliardi,
 J. Appl. Crystallogr. 1993, 26, 343-350.
;
_diffrn_ambient_temperature 130(2)
_diffrn_detector_area_resol_mean 16.356
_diffrn_measured_fraction_theta_full 0.998
_diffrn_measured_fraction_theta_max 0.999
_diffrn_measurement_device_type 'Xcalibur, Sapphire3, Gemini'
_diffrn_measurement_method '\w scans'
_diffrn_orient_matrix_UB_11 0.0018778865
_diffrn_orient_matrix_UB_12 0.0442393184
_diffrn_orient_matrix_UB_13 0.0285591319
_diffrn_orient_matrix_UB_21 0.0011144259
_diffrn_orient_matrix_UB_22 0.0749824482
_diffrn_orient_matrix_UB_23 -0.0163067328
_diffrn_orient_matrix_UB_31 -0.0348210457
_diffrn_orient_matrix_UB_32 0.0048147243
_diffrn_orient_matrix_UB_33 -0.0088629523
_diffrn_radiation_monochromator graphite
_diffrn_radiation_type MoK\a
_diffrn_radiation_wavelength 0.71073
_diffrn_reflns_av_R_equivalents 0.0208
_diffrn_reflns_av_unetI/netI 0.055
_diffrn_reflns_Laue_measured_fraction_full 0.998
_diffrn_reflns_Laue_measured_fraction_max 0.999
_diffrn_reflns_limit_h_max 28
_diffrn_reflns_limit_h_min -30
_diffrn_reflns_limit_k_max 11
_diffrn_reflns_limit_k_min -11
_diffrn_reflns_limit_l_max 31
_diffrn_reflns_limit_l_min -31
_diffrn_reflns_number 17896
_diffrn_reflns_point_group_measured_fraction_full 0.998
_diffrn_reflns_point_group_measured_fraction_max 0.999
_diffrn_reflns_theta_full 25.242
_diffrn_reflns_theta_max 30.503
_diffrn_reflns_theta_min 2.964
_exptl_absorpt_coefficient_mu 0.238
_exptl_absorpt_correction_T_max 1
_exptl_absorpt_correction_T_min 0.99257
_exptl_absorpt_correction_type multi-scan
_exptl_absorpt_process_details
;
        CrysAlisPro, Oxford Diffraction Ltd.,
        Version 1.171.33.52 (release 06-11-2009 CrysAlis171 .NET)
        (compiled Nov  6 2009,16:24:50)
        Empirical absorption correction using spherical harmonics,
 implemented in SCALE3 ABSPACK scaling algorithm.
;
_exptl_crystal_colour colorless
_exptl_crystal_density_diffrn 1.213
_exptl_crystal_description prism
_exptl_crystal_F_000 1408
_exptl_crystal_size_max 0.5
_exptl_crystal_size_mid 0.4
_exptl_crystal_size_min 0.3
_refine_diff_density_max 0.447
_refine_diff_density_min -0.217
_refine_diff_density_rms 0.048
_refine_ls_extinction_method none
_refine_ls_goodness_of_fit_ref 1.053
_refine_ls_hydrogen_treatment refall
_refine_ls_matrix_type full
_refine_ls_number_parameters 299
_refine_ls_number_reflns 5502
_refine_ls_number_restraints 45
_refine_ls_restrained_S_all 1.053
_refine_ls_R_factor_all 0.0438
_refine_ls_R_factor_gt 0.0322
_refine_ls_shift/su_max 0.001
_refine_ls_shift/su_mean 0
_refine_ls_structure_factor_coef Fsqd
_refine_ls_weighting_details 'w=1/[\s^2^(Fo^2^)+(0.0578P)^2^] where P=(Fo^2^+2Fc^2^)/3'
_refine_ls_weighting_scheme calc
_refine_ls_wR_factor_gt 0.0893
_refine_ls_wR_factor_ref 0.0923
_reflns_Friedel_coverage 0
_reflns_number_gt 4327
_reflns_number_total 5502
_reflns_threshold_expression 'I > 2\s(I)'
_cod_data_source_file c5dt01910a2.cif
_cod_data_source_block x0894fin
_cod_depositor_comments 'Adding full bibliography for 7035428.cif.'
_cod_original_sg_symbol_H-M 'C 2/c'
_cod_database_code 7035428

loop_
_symmetry_equiv_pos_as_xyz
'x, y, z'
'-x, y, -z+1/2'
'x+1/2, y+1/2, z'
'-x+1/2, y+1/2, -z+1/2'
'-x, -y, -z'
'x, -y, z-1/2'
'-x+1/2, -y+1/2, -z'
'x+1/2, -y+1/2, z-1/2'

loop_
_atom_site_label
_atom_site_type_symbol
_atom_site_fract_x
_atom_site_fract_y
_atom_site_fract_z
_atom_site_U_iso_or_equiv
_atom_site_adp_type
_atom_site_occupancy
_atom_site_site_symmetry_order
_atom_site_calc_flag
_atom_site_refinement_flags_posn
P1 P 0.40114(2) 0.11343(4) 0.30225(2) 0.01877(8) Uani 1 1 d .
P2 P 0.37251(2) 0.03464(4) 0.09258(2) 0.01905(8) Uani 1 1 d .
N1 N 0.50048(4) -0.09599(11) 0.36725(4) 0.01826(18) Uani 1 1 d .
C1 C 0.54007(5) 0.03111(15) 0.40821(5) 0.0216(2) Uani 1 1 d .
C2 C 0.43036(5) -0.06384(14) 0.35710(5) 0.0205(2) Uani 1 1 d .
C3 C 0.40008(5) 0.01828(14) 0.22541(5) 0.0212(2) Uani 1 1 d .
C4 C 0.38001(6) 0.13966(15) 0.16921(5) 0.0232(2) Uani 1 1 d .
C5 C 0.52045(6) -0.26382(15) 0.39143(7) 0.0299(3) Uani 1 1 d D
C6 C 0.49207(9) -0.3893(2) 0.33978(14) 0.0705(7) Uani 1 1 d D
C7 C 0.50560(9) -0.3054(3) 0.45432(11) 0.0666(7) Uani 1 1 d D
C8 C 0.31486(5) 0.10354(13) 0.30220(5) 0.0182(2) Uani 1 1 d .
C9 C 0.26422(5) 0.02792(15) 0.25510(6) 0.0248(2) Uani 1 1 d .
C10 C 0.20038(6) 0.02602(16) 0.25955(7) 0.0296(3) Uani 1 1 d .
C11 C 0.18585(6) 0.09845(16) 0.31129(6) 0.0295(3) Uani 1 1 d .
C12 C 0.23555(6) 0.17318(16) 0.35880(6) 0.0291(3) Uani 1 1 d .
C13 C 0.29901(6) 0.17662(15) 0.35383(5) 0.0229(2) Uani 1 1 d .
C14 C 0.34642(5) 0.19717(14) 0.03264(5) 0.0188(2) Uani 1 1 d .
C15 C 0.32275(5) 0.14425(16) -0.03074(5) 0.0236(2) Uani 1 1 d .
C16 C 0.30403(6) 0.25585(16) -0.08086(5) 0.0271(2) Uani 1 1 d .
C17 C 0.30736(6) 0.42160(17) -0.06827(6) 0.0276(3) Uani 1 1 d .
C18 C 0.32981(6) 0.47744(16) -0.00550(6) 0.0301(3) Uani 1 1 d .
C19 C 0.34964(6) 0.36581(15) 0.04454(6) 0.0266(2) Uani 1 1 d .
H1A H 0.5421(7) 0.0145(19) 0.4537(8) 0.039(4) Uiso 1 1 d .
H1B H 0.5231(6) 0.1426(17) 0.3948(6) 0.026(3) Uiso 1 1 d .
H2A H 0.4051(6) -0.1634(17) 0.3369(6) 0.026(3) Uiso 1 1 d .
H2B H 0.4166(7) -0.0358(17) 0.3975(7) 0.031(4) Uiso 1 1 d .
H3A H 0.4438(6) -0.0219(16) 0.2308(6) 0.021(3) Uiso 1 1 d .
H3B H 0.3686(7) -0.0810(18) 0.2159(7) 0.030(4) Uiso 1 1 d .
H4A H 0.4122(7) 0.2354(19) 0.1740(7) 0.037(4) Uiso 1 1 d .
H4B H 0.3364(7) 0.1846(17) 0.1664(6) 0.028(3) Uiso 1 1 d .
H5 H 0.5676(7) -0.2669(16) 0.3991(6) 0.023(3) Uiso 1 1 d .
H6A H 0.4463(5) -0.3983(19) 0.3342(7) 0.082(7) Uiso 1 1 d D
H6B H 0.5111(7) -0.4928(13) 0.3529(7) 0.086(7) Uiso 1 1 d D
H6C H 0.4993(8) -0.3579(19) 0.3013(5) 0.118(11) Uiso 1 1 d D
H7A H 0.4597(5) -0.311(2) 0.4462(7) 0.096(8) Uiso 1 1 d D
H7B H 0.5232(8) -0.4106(15) 0.4676(6) 0.080(6) Uiso 1 1 d D
H7C H 0.5235(9) -0.2278(18) 0.4854(6) 0.141(14) Uiso 1 1 d D
H9 H 0.2720(7) -0.0229(18) 0.2198(7) 0.030(4) Uiso 1 1 d .
H10 H 0.1651(8) -0.024(2) 0.2262(8) 0.043(4) Uiso 1 1 d .
H11 H 0.1445(7) 0.0944(17) 0.3153(7) 0.028(4) Uiso 1 1 d .
H12 H 0.2269(8) 0.230(2) 0.3971(8) 0.046(4) Uiso 1 1 d .
H13 H 0.3329(7) 0.2360(18) 0.3853(7) 0.034(4) Uiso 1 1 d .
H15 H 0.3189(7) 0.0299(19) -0.0397(7) 0.029(4) Uiso 1 1 d .
H16 H 0.2858(8) 0.217(2) -0.1254(8) 0.044(4) Uiso 1 1 d .
H17 H 0.2930(7) 0.494(2) -0.1002(8) 0.039(4) Uiso 1 1 d .
H18 H 0.3304(8) 0.598(2) 0.0014(8) 0.052(5) Uiso 1 1 d .
H19 H 0.3634(7) 0.407(2) 0.0853(7) 0.037(4) Uiso 1 1 d .

loop_
_atom_site_aniso_label
_atom_site_aniso_U_11
_atom_site_aniso_U_22
_atom_site_aniso_U_33
_atom_site_aniso_U_23
_atom_site_aniso_U_13
_atom_site_aniso_U_12
P1 0.01704(13) 0.02152(15) 0.01751(13) 0.00202(10) 0.00457(10) -0.00014(10)
P2 0.01587(13) 0.02284(15) 0.01809(13) 0.00128(10) 0.00430(10) 0.00003(10)
N1 0.0144(4) 0.0195(4) 0.0205(4) 0.0020(3) 0.0044(3) -0.0005(3)
C1 0.0165(5) 0.0273(6) 0.0213(5) -0.0039(4) 0.0057(4) -0.0011(4)
C2 0.0160(5) 0.0250(6) 0.0201(5) 0.0048(4) 0.0047(4) -0.0002(4)
C3 0.0199(5) 0.0260(6) 0.0191(5) 0.0032(4) 0.0077(4) 0.0041(4)
C4 0.0260(6) 0.0259(6) 0.0182(5) 0.0032(4) 0.0074(4) 0.0024(4)
C5 0.0190(5) 0.0230(6) 0.0470(7) 0.0099(5) 0.0085(5) 0.0019(4)
C6 0.0447(10) 0.0269(8) 0.121(2) -0.0189(10) -0.0067(11) -0.0015(7)
C7 0.0516(10) 0.0714(14) 0.0902(15) 0.0618(13) 0.0418(10) 0.0302(10)
C8 0.0184(5) 0.0170(5) 0.0199(5) 0.0031(4) 0.0064(4) 0.0024(4)
C9 0.0200(5) 0.0274(6) 0.0261(6) -0.0037(5) 0.0050(4) 0.0009(4)
C10 0.0194(5) 0.0275(6) 0.0392(7) 0.0005(5) 0.0043(5) -0.0002(4)
C11 0.0212(5) 0.0259(6) 0.0451(7) 0.0098(5) 0.0154(5) 0.0052(4)
C12 0.0325(6) 0.0281(6) 0.0315(6) 0.0057(5) 0.0170(5) 0.0096(5)
C13 0.0257(5) 0.0223(6) 0.0208(5) 0.0012(4) 0.0068(4) 0.0038(4)
C14 0.0133(4) 0.0246(5) 0.0188(5) 0.0015(4) 0.0048(4) 0.0001(4)
C15 0.0228(5) 0.0259(6) 0.0206(5) -0.0015(4) 0.0038(4) 0.0020(4)
C16 0.0234(5) 0.0373(7) 0.0187(5) 0.0014(5) 0.0031(4) 0.0032(5)
C17 0.0231(5) 0.0339(7) 0.0243(6) 0.0099(5) 0.0043(4) 0.0009(5)
C18 0.0348(7) 0.0237(6) 0.0297(6) 0.0028(5) 0.0060(5) -0.0028(5)
C19 0.0304(6) 0.0257(6) 0.0208(5) -0.0012(4) 0.0026(4) -0.0019(4)

loop_
_atom_type_symbol
_atom_type_description
_atom_type_scat_dispersion_real
_atom_type_scat_dispersion_imag
_atom_type_scat_source
P P 0.1023 0.0942 'International Tables Vol C Tables 4.2.6.8 and 6.1.1.4'
N N 0.0061 0.0033 'International Tables Vol C Tables 4.2.6.8 and 6.1.1.4'
C C 0.0033 0.0016 'International Tables Vol C Tables 4.2.6.8 and 6.1.1.4'
H H 0 0 'International Tables Vol C Tables 4.2.6.8 and 6.1.1.4'

loop_
_geom_angle_atom_site_label_1
_geom_angle_atom_site_label_2
_geom_angle_atom_site_label_3
_geom_angle
_geom_angle_site_symmetry_1
_geom_angle_site_symmetry_3
C8 P1 C3 103.33(5) . .
C8 P1 C2 96.61(5) . .
C3 P1 C2 99.93(5) . .
C14 P2 C4 103.95(5) . .
C14 P2 C1 95.90(5) . 2_655
C4 P2 C1 100.91(5) . 2_655
C1 N1 C2 110.30(9) . .
C1 N1 C5 112.28(9) . .
C2 N1 C5 113.15(8) . .
N1 C1 P2 113.90(8) . 2_655
N1 C1 H1A 111.5(9) . .
P2 C1 H1A 104.8(9) 2_655 .
N1 C1 H1B 111.8(8) . .
P2 C1 H1B 105.3(8) 2_655 .
H1A C1 H1B 109.2(12) . .
N1 C2 P1 111.84(7) . .
N1 C2 H2A 108.4(8) . .
P1 C2 H2A 107.9(8) . .
N1 C2 H2B 115.9(8) . .
P1 C2 H2B 104.6(8) . .
H2A C2 H2B 107.8(11) . .
C4 C3 P1 112.52(8) . .
C4 C3 H3A 110.7(8) . .
P1 C3 H3A 106.0(8) . .
C4 C3 H3B 109.2(8) . .
P1 C3 H3B 110.4(8) . .
H3A C3 H3B 107.9(11) . .
C3 C4 P2 110.87(8) . .
C3 C4 H4A 112.6(8) . .
P2 C4 H4A 109.1(9) . .
C3 C4 H4B 109.2(8) . .
P2 C4 H4B 106.5(8) . .
H4A C4 H4B 108.3(12) . .
N1 C5 C6 110.26(12) . .
N1 C5 C7 114.26(12) . .
C6 C5 C7 112.11(17) . .
N1 C5 H5 105.2(8) . .
C6 C5 H5 106.4(8) . .
C7 C5 H5 108.0(8) . .
C5 C6 H6A 108.8(8) . .
C5 C6 H6B 109.5(8) . .
H6A C6 H6B 107.8(9) . .
C5 C6 H6C 110.5(9) . .
H6A C6 H6C 109.6(10) . .
H6B C6 H6C 110.5(10) . .
C5 C7 H7A 108.2(8) . .
C5 C7 H7B 108.0(8) . .
H7A C7 H7B 108.3(10) . .
C5 C7 H7C 110.9(9) . .
H7A C7 H7C 110.7(10) . .
H7B C7 H7C 110.6(10) . .
C13 C8 C9 117.75(10) . .
C13 C8 P1 116.96(8) . .
C9 C8 P1 125.29(8) . .
C10 C9 C8 121.00(11) . .
C10 C9 H9 117.6(9) . .
C8 C9 H9 121.4(9) . .
C11 C10 C9 120.27(12) . .
C11 C10 H10 118.8(9) . .
C9 C10 H10 120.9(10) . .
C10 C11 C12 119.60(11) . .
C10 C11 H11 120.8(9) . .
C12 C11 H11 119.5(9) . .
C13 C12 C11 119.98(11) . .
C13 C12 H12 117.8(9) . .
C11 C12 H12 122.2(9) . .
C12 C13 C8 121.38(11) . .
C12 C13 H13 119.8(9) . .
C8 C13 H13 118.7(9) . .
C19 C14 C15 118.19(10) . .
C19 C14 P2 126.17(8) . .
C15 C14 P2 115.62(9) . .
C16 C15 C14 121.13(11) . .
C16 C15 H15 119.5(9) . .
C14 C15 H15 119.4(9) . .
C17 C16 C15 119.91(11) . .
C17 C16 H16 119.7(9) . .
C15 C16 H16 120.3(10) . .
C16 C17 C18 120.08(12) . .
C16 C17 H17 120.1(10) . .
C18 C17 H17 119.7(10) . .
C19 C18 C17 119.99(12) . .
C19 C18 H18 122.7(10) . .
C17 C18 H18 117.3(10) . .
C18 C19 C14 120.68(11) . .
C18 C19 H19 117.7(10) . .
C14 C19 H19 121.6(10) . .

loop_
_geom_bond_atom_site_label_1
_geom_bond_atom_site_label_2
_geom_bond_distance
_geom_bond_site_symmetry_2
P1 C8 1.8348(11) .
P1 C3 1.8387(11) .
P1 C2 1.8620(11) .
P2 C14 1.8289(11) .
P2 C4 1.8411(12) .
P2 C1 1.8628(11) 2_655
N1 C1 1.4633(14) .
N1 C2 1.4654(13) .
N1 C5 1.4812(15) .
C1 P2 1.8627(11) 2_655
C1 H1A 0.988(16) .
C1 H1B 0.989(14) .
C2 H2A 1.002(14) .
C2 H2B 1.030(14) .
C3 C4 1.5349(15) .
C3 H3A 0.960(13) .
C3 H3B 1.031(15) .
C4 H4A 1.022(15) .
C4 H4B 0.981(14) .
C5 C6 1.511(2) .
C5 C7 1.530(2) .
C5 H5 0.968(13) .
C6 H6A 0.948(10) .
C6 H6B 0.942(10) .
C6 H6C 0.930(10) .
C7 H7A 0.941(10) .
C7 H7B 0.945(10) .
C7 H7C 0.924(10) .
C8 C13 1.3965(15) .
C8 C9 1.3978(15) .
C9 C10 1.3875(17) .
C9 H9 0.929(15) .
C10 C11 1.3834(19) .
C10 H10 0.970(16) .
C11 C12 1.3882(19) .
C11 H11 0.908(14) .
C12 C13 1.3839(17) .
C12 H12 1.017(16) .
C13 H13 0.969(15) .
C14 C19 1.3946(16) .
C14 C15 1.3948(15) .
C15 C16 1.3875(16) .
C15 H15 0.949(15) .
C16 C17 1.3741(18) .
C16 H16 0.988(16) .
C17 C18 1.3886(18) .
C17 H17 0.893(16) .
C18 C19 1.3882(17) .
C18 H18 0.993(18) .
C19 H19 0.913(16) .
